data_7044258
loop_
_publ_author_name
'Liu, Zhi-Qiang'
'Zhao, Yue'
'Zhang, Xiu-Du'
'Kang, Yan-Shang'
'Lu, Qingyi'
'Azam, Mohammad'
'Al-Resayes, Saud I'
'Sun, Wei-Yin'

_publ_section_title
;
 Metal-organic frameworks with 1,4-di(1H-imidazol-4-yl)benzene and varied
 carboxylate ligands for selectively sensing Fe(III) Ion and ketone
 molecules
;
_journal_name_full 'Dalton Trans.'
_journal_paper_doi 10.1039/C7DT02981K
_journal_year 2017
_chemical_formula_sum 'C27 H20 Co N4 O6'
_chemical_formula_weight 555.40
_space_group_crystal_system monoclinic
_space_group_IT_number 14
_space_group_name_Hall '-P 2ybc'
_space_group_name_H-M_alt 'P 1 21/c 1'
_symmetry_space_group_name_Hall '-P 2ybc'
_symmetry_space_group_name_H-M 'P 1 21/c 1'
_atom_sites_solution_hydrogens mixed
_audit_creation_method SHELXL-2014/7
_audit_update_record
;
2017-09-13 deposited with the CCDC.
2017-09-18 downloaded from the CCDC.
;
_cell_angle_alpha 90
_cell_angle_beta 99.7010(10)
_cell_angle_gamma 90
_cell_formula_units_Z 4
_cell_length_a 11.4041(9)
_cell_length_b 21.3552(16)
_cell_length_c 10.8848(8)
_cell_measurement_reflns_used 6089
_cell_measurement_temperature 293(2)
_cell_measurement_theta_max 27.5013
_cell_measurement_theta_min 2.6913
_cell_volume 2612.9(3)
_computing_cell_refinement 'Bruker SMART'
_computing_data_collection 'Bruker SMART'
_computing_data_reduction 'Bruker SAINT'
_computing_molecular_graphics 'Bruker SHELXTL'
_computing_publication_material 'Bruker SHELXTL'
_computing_structure_refinement 'SHELXL-2014/7 (Sheldrick, 2014)'
_computing_structure_solution 'SHELXS-2014/7 (Sheldrick, 2014)'
_diffrn_ambient_temperature 293(2)
_diffrn_measured_fraction_theta_full 0.999
_diffrn_measured_fraction_theta_max 0.998
_diffrn_measurement_device_type 'Bruker APEX-II CCD'
_diffrn_measurement_method '\f and \w scans'
_diffrn_radiation_type MoK\a
_diffrn_radiation_wavelength 0.71073
_diffrn_reflns_av_R_equivalents 0.0268
_diffrn_reflns_av_unetI/netI 0.0314
_diffrn_reflns_Laue_measured_fraction_full 0.999
_diffrn_reflns_Laue_measured_fraction_max 0.998
_diffrn_reflns_limit_h_max 14
_diffrn_reflns_limit_h_min -11
_diffrn_reflns_limit_k_max 27
_diffrn_reflns_limit_k_min -26
_diffrn_reflns_limit_l_max 13
_diffrn_reflns_limit_l_min -14
_diffrn_reflns_number 17672
_diffrn_reflns_point_group_measured_fraction_full 0.999
_diffrn_reflns_point_group_measured_fraction_max 0.998
_diffrn_reflns_theta_full 25.242
_diffrn_reflns_theta_max 27.531
_diffrn_reflns_theta_min 1.812
_diffrn_source 'fine-focus sealed tube'
_exptl_absorpt_coefficient_mu 0.705
_exptl_absorpt_correction_T_max 0.7456
_exptl_absorpt_correction_T_min 0.6140
_exptl_absorpt_correction_type multi-scan
_exptl_absorpt_process_details SADABS
_exptl_crystal_colour pink
_exptl_crystal_density_diffrn 1.412
_exptl_crystal_description block
_exptl_crystal_F_000 1140
_exptl_crystal_size_max 0.260
_exptl_crystal_size_mid 0.220
_exptl_crystal_size_min 0.160
_refine_diff_density_max 0.436
_refine_diff_density_min -0.276
_refine_diff_density_rms 0.057
_refine_ls_extinction_method none
_refine_ls_goodness_of_fit_ref 1.028
_refine_ls_hydrogen_treatment constr
_refine_ls_matrix_type full
_refine_ls_number_parameters 343
_refine_ls_number_reflns 6012
_refine_ls_number_restraints 2
_refine_ls_restrained_S_all 1.028
_refine_ls_R_factor_all 0.0516
_refine_ls_R_factor_gt 0.0361
_refine_ls_shift/su_max 0.001
_refine_ls_shift/su_mean 0.000
_refine_ls_structure_factor_coef Fsqd
_refine_ls_weighting_details 'w=1/[\s^2^(Fo^2^)+(0.0508P)^2^+0.9824P] where P=(Fo^2^+2Fc^2^)/3'
_refine_ls_weighting_scheme calc
_refine_ls_wR_factor_gt 0.0932
_refine_ls_wR_factor_ref 0.1018
_reflns_Friedel_coverage 0.000
_reflns_number_gt 4756
_reflns_number_total 6012
_reflns_threshold_expression 'I > 2\s(I)'
_cod_data_source_file c7dt02981k2.cif
_cod_data_source_block 2
_cod_database_code 7044258
_shelx_shelxl_version_number 2014/7
_shelx_space_group_comment
;
The symmetry employed for this shelxl refinement is uniquely defined
by the following loop, which should always be used as a source of
symmetry information in preference to the above space-group names.
They are only intended as comments.
;
_shelx_estimated_absorpt_t_min 0.838
_shelx_estimated_absorpt_t_max 0.896

loop_
_space_group_symop_operation_xyz
'x, y, z'
'-x, y+1/2, -z+1/2'
'-x, -y, -z'
'x, -y-1/2, z-1/2'

loop_
_atom_site_label
_atom_site_type_symbol
_atom_site_fract_x
_atom_site_fract_y
_atom_site_fract_z
_atom_site_U_iso_or_equiv
_atom_site_adp_type
_atom_site_occupancy
_atom_site_site_symmetry_order
_atom_site_calc_flag
_atom_site_refinement_flags_posn
_atom_site_refinement_flags_adp
Co1 Co 0.26766(2) 0.38533(2) 0.51125(2) 0.02250(9) Uani 1 1 d . .
N1 N 0.32481(14) 0.44713(7) 0.38813(14) 0.0273(3) Uani 1 1 d . .
N2 N 0.42045(15) 0.52665(7) 0.32282(15) 0.0311(4) Uani 1 1 d . .
H2A H 0.4539 0.5627 0.3221 0.037 Uiso 1 1 calc R U
N3 N 0.19731(14) 0.44311(7) 0.62905(14) 0.0273(3) Uani 1 1 d . .
N4 N 0.07878(15) 0.51713(7) 0.67539(15) 0.0306(4) Uani 1 1 d . .
H4 H 0.0344 0.5499 0.6675 0.037 Uiso 1 1 calc R U
O1 O 0.21213(12) 0.31166(6) 0.39063(15) 0.0406(4) Uani 1 1 d . .
O2 O 0.07907(12) 0.38460(6) 0.38803(13) 0.0350(3) Uani 1 1 d . .
O3 O -0.56211(12) 0.36864(6) -0.39101(13) 0.0304(3) Uani 1 1 d . .
O4 O -0.69535(13) 0.30551(7) -0.33840(17) 0.0462(4) Uani 1 1 d . .
O5 O -0.22000(16) 0.13231(8) 0.00355(16) 0.0547(5) Uani 1 1 d . .
O1W O 0.2576(3) 0.18343(12) 0.5224(3) 0.1405(15) Uani 1 1 d D .
H1WA H 0.2497 0.2146 0.5689 0.169 Uiso 1 1 d DR U
H1WB H 0.2863 0.2020 0.4647 0.169 Uiso 1 1 d DR U
C1 C 0.36805(18) 0.50384(9) 0.41471(18) 0.0306(4) Uani 1 1 d . .
H1 H 0.3628 0.5252 0.4880 0.037 Uiso 1 1 calc R U
C2 C 0.35150(18) 0.43365(9) 0.27148(18) 0.0304(4) Uani 1 1 d . .
H2 H 0.3314 0.3967 0.2278 0.036 Uiso 1 1 calc R U
C3 C 0.41144(17) 0.48235(9) 0.22988(17) 0.0282(4) Uani 1 1 d . .
C4 C 0.4590(3) 0.44292(11) 0.0306(2) 0.0597(8) Uani 1 1 d . .
H4A H 0.4315 0.4037 0.0500 0.072 Uiso 1 1 calc R U
C5 C 0.45752(19) 0.49163(9) 0.11320(18) 0.0324(4) Uani 1 1 d . .
C6 C 0.4995(3) 0.54897(11) 0.0809(2) 0.0603(8) Uani 1 1 d . .
H6 H 0.5000 0.5827 0.1350 0.072 Uiso 1 1 calc R U
C7 C 0.13771(17) 0.49425(9) 0.58923(17) 0.0288(4) Uani 1 1 d . .
H7 H 0.1369 0.5121 0.5111 0.035 Uiso 1 1 calc R U
C8 C 0.17573(18) 0.43364(9) 0.74909(18) 0.0308(4) Uani 1 1 d . .
H8 H 0.2072 0.4011 0.8013 0.037 Uiso 1 1 calc R U
C9 C 0.10138(17) 0.47907(9) 0.77931(17) 0.0294(4) Uani 1 1 d . .
C10 C 0.04958(19) 0.49016(10) 0.89159(18) 0.0339(5) Uani 1 1 d . .
C11 C -0.0502(2) 0.52718(13) 0.8895(2) 0.0567(8) Uani 1 1 d . .
H11 H -0.0852 0.5459 0.8152 0.068 Uiso 1 1 calc R U
C12 C 0.0990(2) 0.46322(13) 1.0037(2) 0.0567(8) Uani 1 1 d . .
H12 H 0.1662 0.4382 1.0077 0.068 Uiso 1 1 calc R U
C13 C 0.10943(17) 0.33274(9) 0.35003(18) 0.0278(4) Uani 1 1 d . .
C14 C 0.02434(17) 0.29546(9) 0.25774(18) 0.0297(4) Uani 1 1 d . .
C15 C 0.05420(19) 0.23630(10) 0.2215(2) 0.0392(5) Uani 1 1 d . .
H15 H 0.1279 0.2193 0.2544 0.047 Uiso 1 1 calc R U
C16 C -0.02484(19) 0.20215(10) 0.1365(2) 0.0396(5) Uani 1 1 d . .
H16 H -0.0048 0.1621 0.1138 0.048 Uiso 1 1 calc R U
C17 C -0.13411(18) 0.22781(9) 0.08512(19) 0.0330(4) Uani 1 1 d . .
C18 C -0.1638(2) 0.28719(10) 0.1219(2) 0.0420(5) Uani 1 1 d . .
H18 H -0.2369 0.3046 0.0880 0.050 Uiso 1 1 calc R U
C19 C -0.08586(19) 0.32059(10) 0.2082(2) 0.0402(5) Uani 1 1 d . .
H19 H -0.1071 0.3600 0.2334 0.048 Uiso 1 1 calc R U
C20 C -0.22212(19) 0.18914(10) -0.00146(19) 0.0357(5) Uani 1 1 d . .
C21 C -0.31485(18) 0.22304(9) -0.09038(19) 0.0325(4) Uani 1 1 d . .
C22 C -0.4316(2) 0.20136(10) -0.1079(2) 0.0401(5) Uani 1 1 d . .
H22 H -0.4500 0.1651 -0.0678 0.048 Uiso 1 1 calc R U
C23 C -0.52032(19) 0.23354(10) -0.1843(2) 0.0386(5) Uani 1 1 d . .
H23 H -0.5987 0.2198 -0.1930 0.046 Uiso 1 1 calc R U
C24 C -0.49295(17) 0.28624(9) -0.24836(18) 0.0283(4) Uani 1 1 d . .
C25 C -0.37549(17) 0.30648(9) -0.2351(2) 0.0338(5) Uani 1 1 d . .
H25 H -0.3561 0.3407 -0.2805 0.041 Uiso 1 1 calc R U
C26 C -0.28804(18) 0.27575(10) -0.1548(2) 0.0374(5) Uani 1 1 d . .
H26 H -0.2102 0.2905 -0.1436 0.045 Uiso 1 1 calc R U
C27 C -0.59014(17) 0.32161(9) -0.32979(18) 0.0281(4) Uani 1 1 d . .

loop_
_atom_site_aniso_label
_atom_site_aniso_U_11
_atom_site_aniso_U_22
_atom_site_aniso_U_33
_atom_site_aniso_U_23
_atom_site_aniso_U_13
_atom_site_aniso_U_12
Co1 0.02734(14) 0.02013(13) 0.02232(14) 0.00036(10) 0.01082(10) 0.00101(9)
N1 0.0331(8) 0.0275(8) 0.0237(8) 0.0017(6) 0.0115(7) -0.0028(7)
N2 0.0409(9) 0.0275(8) 0.0277(8) -0.0008(7) 0.0134(7) -0.0105(7)
N3 0.0320(9) 0.0300(8) 0.0215(8) -0.0006(6) 0.0097(6) 0.0051(7)
N4 0.0372(9) 0.0303(8) 0.0259(8) 0.0001(7) 0.0098(7) 0.0122(7)
O1 0.0284(8) 0.0297(7) 0.0589(10) -0.0050(7) -0.0063(7) 0.0029(6)
O2 0.0328(8) 0.0357(8) 0.0353(8) -0.0091(6) 0.0023(6) 0.0069(6)
O3 0.0278(7) 0.0309(7) 0.0319(7) 0.0041(6) 0.0035(6) -0.0033(5)
O4 0.0237(7) 0.0404(8) 0.0741(12) 0.0107(8) 0.0070(7) -0.0039(6)
O5 0.0630(11) 0.0318(8) 0.0606(12) -0.0013(7) -0.0145(9) -0.0010(8)
O1W 0.179(3) 0.0435(13) 0.174(3) -0.0037(15) -0.041(3) 0.0120(15)
C1 0.0385(11) 0.0323(10) 0.0231(9) -0.0011(8) 0.0116(8) -0.0056(8)
C2 0.0412(11) 0.0280(9) 0.0251(10) -0.0012(8) 0.0142(8) -0.0057(8)
C3 0.0352(10) 0.0289(9) 0.0229(9) 0.0002(8) 0.0117(8) -0.0038(8)
C4 0.110(2) 0.0328(12) 0.0493(15) -0.0070(11) 0.0502(15) -0.0254(13)
C5 0.0431(11) 0.0313(10) 0.0268(10) 0.0000(8) 0.0173(9) -0.0064(9)
C6 0.110(2) 0.0371(12) 0.0461(14) -0.0127(11) 0.0485(15) -0.0257(14)
C7 0.0343(10) 0.0334(10) 0.0205(9) 0.0014(8) 0.0094(8) 0.0065(8)
C8 0.0384(11) 0.0340(10) 0.0221(9) 0.0031(8) 0.0114(8) 0.0106(8)
C9 0.0335(10) 0.0339(10) 0.0226(9) 0.0002(8) 0.0095(8) 0.0073(8)
C10 0.0406(11) 0.0406(11) 0.0233(9) -0.0007(8) 0.0138(8) 0.0131(9)
C11 0.0611(16) 0.0860(19) 0.0265(11) 0.0150(12) 0.0175(11) 0.0432(15)
C12 0.0605(16) 0.0819(18) 0.0327(12) 0.0147(12) 0.0222(11) 0.0469(14)
C13 0.0271(10) 0.0280(9) 0.0282(10) 0.0028(8) 0.0048(8) -0.0001(7)
C14 0.0267(10) 0.0322(10) 0.0296(10) -0.0019(8) 0.0024(8) 0.0017(8)
C15 0.0286(10) 0.0376(11) 0.0489(13) -0.0070(10) -0.0008(9) 0.0109(9)
C16 0.0393(12) 0.0328(11) 0.0448(13) -0.0099(9) 0.0018(10) 0.0084(9)
C17 0.0346(11) 0.0323(10) 0.0301(10) -0.0007(8) 0.0001(8) 0.0018(8)
C18 0.0355(12) 0.0376(11) 0.0470(13) -0.0047(10) -0.0102(10) 0.0099(9)
C19 0.0367(12) 0.0306(10) 0.0490(13) -0.0090(10) -0.0056(10) 0.0100(9)
C20 0.0391(11) 0.0326(11) 0.0331(11) -0.0018(8) -0.0003(9) 0.0005(9)
C21 0.0360(11) 0.0317(10) 0.0286(10) -0.0012(8) 0.0015(8) -0.0035(8)
C22 0.0428(12) 0.0341(11) 0.0420(12) 0.0110(9) 0.0032(10) -0.0098(9)
C23 0.0292(11) 0.0365(11) 0.0499(13) 0.0087(10) 0.0061(9) -0.0095(9)
C24 0.0274(10) 0.0290(10) 0.0283(10) -0.0011(8) 0.0046(8) -0.0032(8)
C25 0.0290(10) 0.0342(10) 0.0379(11) 0.0076(9) 0.0051(8) -0.0070(8)
C26 0.0290(11) 0.0418(11) 0.0397(12) 0.0044(10) 0.0006(9) -0.0090(9)
C27 0.0272(10) 0.0261(9) 0.0316(10) -0.0066(8) 0.0065(8) -0.0009(7)

loop_
_atom_type_symbol
_atom_type_description
_atom_type_scat_dispersion_real
_atom_type_scat_dispersion_imag
_atom_type_scat_source
C C 0.0033 0.0016 'International Tables Vol C Tables 4.2.6.8 and 6.1.1.4'
H H 0.0000 0.0000 'International Tables Vol C Tables 4.2.6.8 and 6.1.1.4'
Co Co 0.3494 0.9721 'International Tables Vol C Tables 4.2.6.8 and 6.1.1.4'
N N 0.0061 0.0033 'International Tables Vol C Tables 4.2.6.8 and 6.1.1.4'
O O 0.0106 0.0060 'International Tables Vol C Tables 4.2.6.8 and 6.1.1.4'

loop_
_geom_angle_atom_site_label_1
_geom_angle_atom_site_label_2
_geom_angle_atom_site_label_3
_geom_angle
_geom_angle_site_symmetry_1
_geom_angle_site_symmetry_3
N3 Co1 N1 102.84(7) . .
N3 Co1 O1 138.17(6) . .
N1 Co1 O1 99.78(6) . .
N3 Co1 O3 102.37(6) . 1_656
N1 Co1 O3 94.13(6) . 1_656
O1 Co1 O3 110.61(5) . 1_656
N3 Co1 O2 86.75(6) . .
N1 Co1 O2 89.56(6) . .
O1 Co1 O2 58.60(5) . .
O3 Co1 O2 169.10(5) 1_656 .
N3 Co1 O4 92.55(6) . 1_656
N1 Co1 O4 151.23(6) . 1_656
O1 Co1 O4 83.73(6) . 1_656
O3 Co1 O4 58.51(5) 1_656 1_656
O2 Co1 O4 115.77(5) . 1_656
C1 N1 C2 105.05(16) . .
C1 N1 Co1 126.24(13) . .
C2 N1 Co1 127.22(13) . .
C1 N2 C3 108.14(16) . .
C1 N2 H2A 125.9 . .
C3 N2 H2A 125.9 . .
C7 N3 C8 105.49(15) . .
C7 N3 Co1 121.97(13) . .
C8 N3 Co1 131.02(13) . .
C7 N4 C9 108.27(15) . .
C7 N4 H4 125.9 . .
C9 N4 H4 125.9 . .
C13 O1 Co1 96.73(12) . .
C13 O2 Co1 85.20(11) . .
C27 O3 Co1 96.18(11) . 1_454
C27 O4 Co1 84.79(12) . 1_454
H1WA O1W H1WB 99.7 . .
N1 C1 N2 111.51(17) . .
N1 C1 H1 124.2 . .
N2 C1 H1 124.2 . .
C3 C2 N1 110.25(17) . .
C3 C2 H2 124.9 . .
N1 C2 H2 124.9 . .
C2 C3 N2 105.05(16) . .
C2 C3 C5 131.56(18) . .
N2 C3 C5 123.37(17) . .
C5 C4 C6 121.4(2) . 3_665
C5 C4 H4A 119.3 . .
C6 C4 H4A 119.3 3_665 .
C4 C5 C6 117.44(19) . .
C4 C5 C3 120.56(18) . .
C6 C5 C3 121.99(19) . .
C5 C6 C4 121.2(2) . 3_665
C5 C6 H6 119.4 . .
C4 C6 H6 119.4 3_665 .
N3 C7 N4 111.36(17) . .
N3 C7 H7 124.3 . .
N4 C7 H7 124.3 . .
C9 C8 N3 109.88(16) . .
C9 C8 H8 125.1 . .
N3 C8 H8 125.1 . .
C8 C9 N4 104.99(16) . .
C8 C9 C10 132.13(18) . .
N4 C9 C10 122.88(17) . .
C12 C10 C11 117.68(19) . .
C12 C10 C9 120.60(18) . .
C11 C10 C9 121.72(18) . .
C10 C11 C12 121.1(2) . 3_567
C10 C11 H11 119.5 . .
C12 C11 H11 119.5 3_567 .
C10 C12 C11 121.2(2) . 3_567
C10 C12 H12 119.4 . .
C11 C12 H12 119.4 3_567 .
O2 C13 O1 119.45(17) . .
O2 C13 C14 120.44(17) . .
O1 C13 C14 120.11(17) . .
C15 C14 C19 119.50(18) . .
C15 C14 C13 120.83(17) . .
C19 C14 C13 119.67(17) . .
C14 C15 C16 120.50(19) . .
C14 C15 H15 119.7 . .
C16 C15 H15 119.7 . .
C15 C16 C17 119.96(19) . .
C15 C16 H16 120.0 . .
C17 C16 H16 120.0 . .
C18 C17 C16 119.32(19) . .
C18 C17 C20 120.87(19) . .
C16 C17 C20 119.63(19) . .
C19 C18 C17 120.58(19) . .
C19 C18 H18 119.7 . .
C17 C18 H18 119.7 . .
C18 C19 C14 120.11(19) . .
C18 C19 H19 119.9 . .
C14 C19 H19 119.9 . .
O5 C20 C21 121.29(19) . .
O5 C20 C17 120.97(19) . .
C21 C20 C17 117.70(18) . .
C26 C21 C22 119.20(19) . .
C26 C21 C20 121.88(19) . .
C22 C21 C20 118.91(19) . .
C23 C22 C21 120.24(19) . .
C23 C22 H22 119.9 . .
C21 C22 H22 119.9 . .
C22 C23 C24 120.21(19) . .
C22 C23 H23 119.9 . .
C24 C23 H23 119.9 . .
C23 C24 C25 119.62(18) . .
C23 C24 C27 119.92(17) . .
C25 C24 C27 120.45(17) . .
C26 C25 C24 119.95(19) . .
C26 C25 H25 120.0 . .
C24 C25 H25 120.0 . .
C25 C26 C21 120.66(19) . .
C25 C26 H26 119.7 . .
C21 C26 H26 119.7 . .
O4 C27 O3 120.32(18) . .
O4 C27 C24 121.02(18) . .
O3 C27 C24 118.66(17) . .

loop_
_geom_bond_atom_site_label_1
_geom_bond_atom_site_label_2
_geom_bond_distance
_geom_bond_site_symmetry_2
Co1 N3 2.0389(15) .
Co1 N1 2.0633(15) .
Co1 O1 2.0784(14) .
Co1 O3 2.0812(13) 1_656
Co1 O2 2.3351(14) .
Co1 O4 2.3513(16) 1_656
N1 C1 1.321(2) .
N1 C2 1.385(2) .
N2 C1 1.340(2) .
N2 C3 1.376(2) .
N2 H2A 0.8600 .
N3 C7 1.320(2) .
N3 C8 1.385(2) .
N4 C7 1.335(2) .
N4 C9 1.381(2) .
N4 H4 0.8600 .
O1 C13 1.263(2) .
O2 C13 1.251(2) .
O3 C27 1.275(2) .
O3 Co1 2.0812(13) 1_454
O4 C27 1.236(2) .
O4 Co1 2.3513(16) 1_454
O5 C20 1.215(3) .
O1W H1WA 0.8497 .
O1W H1WB 0.8525 .
C1 H1 0.9300 .
C2 C3 1.363(3) .
C2 H2 0.9300 .
C3 C5 1.467(3) .
C4 C5 1.377(3) .
C4 C6 1.386(3) 3_665
C4 H4A 0.9300 .
C5 C6 1.382(3) .
C6 C4 1.386(3) 3_665
C6 H6 0.9300 .
C7 H7 0.9300 .
C8 C9 1.365(3) .
C8 H8 0.9300 .
C9 C10 1.463(3) .
C10 C12 1.381(3) .
C10 C11 1.383(3) .
C11 C12 1.385(3) 3_567
C11 H11 0.9300 .
C12 C11 1.385(3) 3_567
C12 H12 0.9300 .
C13 C14 1.502(3) .
C14 C15 1.383(3) .
C14 C19 1.389(3) .
C15 C16 1.386(3) .
C15 H15 0.9300 .
C16 C17 1.390(3) .
C16 H16 0.9300 .
C17 C18 1.389(3) .
C17 C20 1.503(3) .
C18 C19 1.378(3) .
C18 H18 0.9300 .
C19 H19 0.9300 .
C20 C21 1.495(3) .
C21 C26 1.387(3) .
C21 C22 1.393(3) .
C22 C23 1.380(3) .
C22 H22 0.9300 .
C23 C24 1.387(3) .
C23 H23 0.9300 .
C24 C25 1.392(3) .
C24 C27 1.501(3) .
C25 C26 1.377(3) .
C25 H25 0.9300 .
C26 H26 0.9300 .

loop_
_geom_hbond_atom_site_label_D
_geom_hbond_atom_site_label_H
_geom_hbond_atom_site_label_A
_geom_hbond_distance_DH
_geom_hbond_distance_HA
_geom_hbond_distance_DA
_geom_hbond_angle_DHA
_geom_hbond_site_symmetry_A
O1W H1WB O1 0.85 2.57 3.094(3) 120.5 .
O1W H1WA O4 0.85 2.23 3.018(3) 154.3 1_656
N4 H4 O2 0.86 1.93 2.775(2) 166.6 3_566
N2 H2A O3 0.86 1.98 2.785(2) 155.3 3_565
N2 H2A O3 0.86 1.98 2.785(2) 155.3 3_565
N4 H4 O2 0.86 1.93 2.775(2) 166.6 3_566
O1W H1WA O4 0.85 2.23 3.018(3) 154.3 1_656
O1W H1WB O1 0.85 2.57 3.094(3) 120.5 .
N2 H2A O3 0.86 1.98 2.785(2) 155.3 3_565
N4 H4 O2 0.86 1.93 2.775(2) 166.6 3_566
O1W H1WA O4 0.85 2.23 3.018(3) 154.3 1_656
O1W H1WB O1 0.85 2.57 3.094(3) 120.5 .

loop_
_geom_torsion_atom_site_label_1
_geom_torsion_atom_site_label_2
_geom_torsion_atom_site_label_3
_geom_torsion_atom_site_label_4
_geom_torsion
_geom_torsion_site_symmetry_1
_geom_torsion_site_symmetry_4
C2 N1 C1 N2 -0.3(2) . .
Co1 N1 C1 N2 166.57(13) . .
C3 N2 C1 N1 -0.1(2) . .
C1 N1 C2 C3 0.5(2) . .
Co1 N1 C2 C3 -166.17(14) . .
N1 C2 C3 N2 -0.5(2) . .
N1 C2 C3 C5 -179.0(2) . .
C1 N2 C3 C2 0.4(2) . .
C1 N2 C3 C5 178.99(19) . .
C6 C4 C5 C6 -0.3(5) 3_665 .
C6 C4 C5 C3 179.0(3) 3_665 .
C2 C3 C5 C4 -9.8(4) . .
N2 C3 C5 C4 172.0(2) . .
C2 C3 C5 C6 169.4(3) . .
N2 C3 C5 C6 -8.8(3) . .
C4 C5 C6 C4 0.3(5) . 3_665
C3 C5 C6 C4 -179.0(3) . 3_665
C8 N3 C7 N4 -0.8(2) . .
Co1 N3 C7 N4 166.55(13) . .
C9 N4 C7 N3 0.5(2) . .
C7 N3 C8 C9 0.9(2) . .
Co1 N3 C8 C9 -164.89(14) . .
N3 C8 C9 N4 -0.6(2) . .
N3 C8 C9 C10 178.7(2) . .
C7 N4 C9 C8 0.1(2) . .
C7 N4 C9 C10 -179.32(19) . .
C8 C9 C10 C12 19.4(4) . .
N4 C9 C10 C12 -161.3(2) . .
C8 C9 C10 C11 -160.0(3) . .
N4 C9 C10 C11 19.2(3) . .
C12 C10 C11 C12 -0.1(5) . 3_567
C9 C10 C11 C12 179.4(3) . 3_567
C11 C10 C12 C11 0.1(5) . 3_567
C9 C10 C12 C11 -179.4(3) . 3_567
Co1 O2 C13 O1 -1.19(18) . .
Co1 O2 C13 C14 178.28(17) . .
Co1 O1 C13 O2 1.3(2) . .
Co1 O1 C13 C14 -178.13(15) . .
O2 C13 C14 C15 -175.7(2) . .
O1 C13 C14 C15 3.8(3) . .
O2 C13 C14 C19 4.2(3) . .
O1 C13 C14 C19 -176.3(2) . .
C19 C14 C15 C16 0.0(3) . .
C13 C14 C15 C16 179.9(2) . .
C14 C15 C16 C17 1.3(4) . .
C15 C16 C17 C18 -1.3(4) . .
C15 C16 C17 C20 -176.6(2) . .
C16 C17 C18 C19 0.1(4) . .
C20 C17 C18 C19 175.3(2) . .
C17 C18 C19 C14 1.1(4) . .
C15 C14 C19 C18 -1.2(4) . .
C13 C14 C19 C18 178.9(2) . .
C18 C17 C20 O5 -150.3(2) . .
C16 C17 C20 O5 24.9(3) . .
C18 C17 C20 C21 27.5(3) . .
C16 C17 C20 C21 -157.4(2) . .
O5 C20 C21 C26 -139.8(2) . .
C17 C20 C21 C26 42.4(3) . .
O5 C20 C21 C22 40.9(3) . .
C17 C20 C21 C22 -136.9(2) . .
C26 C21 C22 C23 -2.7(3) . .
C20 C21 C22 C23 176.6(2) . .
C21 C22 C23 C24 2.7(4) . .
C22 C23 C24 C25 0.1(3) . .
C22 C23 C24 C27 -179.0(2) . .
C23 C24 C25 C26 -2.7(3) . .
C27 C24 C25 C26 176.35(19) . .
C24 C25 C26 C21 2.7(3) . .
C22 C21 C26 C25 0.0(3) . .
C20 C21 C26 C25 -179.3(2) . .
Co1 O4 C27 O3 4.30(18) 1_454 .
Co1 O4 C27 C24 -175.26(17) 1_454 .
Co1 O3 C27 O4 -4.9(2) 1_454 .
Co1 O3 C27 C24 174.70(14) 1_454 .
C23 C24 C27 O4 2.0(3) . .
C25 C24 C27 O4 -177.1(2) . .
C23 C24 C27 O3 -177.61(18) . .
C25 C24 C27 O3 3.3(3) . .
